data_2214916
loop_
_publ_author_name
'Yuan-Yuan Lin'
'Guang-Hua Chen'
'Yan-Ping Yu'
'Bing-Xin Liu'

_publ_section_title
;Bis(\m-pyridine-2,3-dicarboxylato)bis[aqua(2,2'-diamino-4,4'-bi-1,3-thiazole)cobalt(II)]
 decahydrate
;
_journal_coeditor_code XU2294
_journal_issue 8
_journal_name_full 'Acta Crystallographica Section E'
_journal_page_first m2178
_journal_page_last m2179
_journal_paper_doi 10.1107/S160053680703454X
_journal_volume 63
_journal_year 2007
_chemical_formula_iupac '[Co2 (C7 H3 N O4)2 (C6 H6 N4 O S2)2 (H2 O)2] , 10H2 O'
_chemical_formula_moiety 'C26 H22 Co2 N10 O10 S4 , 10H2 O'
_chemical_formula_sum 'C26 H42 Co2 N10 O20 S4'
_chemical_formula_weight 1060.80
_chemical_name_systematic
;
Bis(\m-pyridine-2,3-dicarboxylato)bis[aqua(2,2'-diamino-4,4'-bi-1,3-\
thiazole)cobalt(II)] decahydrate
;
_space_group_IT_number 2
_symmetry_cell_setting triclinic
_symmetry_space_group_name_Hall '-P 1'
_symmetry_space_group_name_H-M 'P -1'
_atom_sites_solution_hydrogens geom
_atom_sites_solution_primary direct
_atom_sites_solution_secondary difmap
_audit_creation_method SHELXL97
_cell_angle_alpha 74.269(2)
_cell_angle_beta 82.864(2)
_cell_angle_gamma 87.713(2)
_cell_formula_units_Z 1
_cell_length_a 8.1415(12)
_cell_length_b 11.2685(17)
_cell_length_c 12.0084(18)
_cell_measurement_reflns_used 3550
_cell_measurement_temperature 295(2)
_cell_measurement_theta_max 25.0
_cell_measurement_theta_min 2.2
_cell_volume 1052.2(3)
_computing_cell_refinement PROCESS-AUTO
_computing_data_collection 'PROCESS-AUTO (Rigaku, 1998)'
_computing_data_reduction 'CrystalStructure (Rigaku/MSC, 2002)'
_computing_molecular_graphics 'ORTEP-3 for Windows (Farrugia, 1997)'
_computing_publication_material 'WinGX (Farrugia, 1999)'
_computing_structure_refinement 'SHELXL97 (Sheldrick, 1997)'
_computing_structure_solution 'SIR92 (Altomare <i>et al.</i>,  1993)'
_diffrn_ambient_temperature 295(2)
_diffrn_detector_area_resol_mean 10.0
_diffrn_measured_fraction_theta_full 0.98
_diffrn_measured_fraction_theta_max 0.98
_diffrn_measurement_device_type 'Rigaku R-AXIS RAPID IP'
_diffrn_measurement_method \w
_diffrn_radiation_monochromator graphite
_diffrn_radiation_source 'fine-focus sealed tube'
_diffrn_radiation_type MoK\a
_diffrn_radiation_wavelength 0.71073
_diffrn_reflns_av_R_equivalents 0.024
_diffrn_reflns_av_sigmaI/netI 0.052
_diffrn_reflns_limit_h_max 9
_diffrn_reflns_limit_h_min -9
_diffrn_reflns_limit_k_max 13
_diffrn_reflns_limit_k_min -12
_diffrn_reflns_limit_l_max 14
_diffrn_reflns_limit_l_min -10
_diffrn_reflns_number 5510
_diffrn_reflns_theta_full 25.0
_diffrn_reflns_theta_max 25.0
_diffrn_reflns_theta_min 2.2
_diffrn_standards_interval_count 0
_diffrn_standards_interval_time 0
_diffrn_standards_number 0
_exptl_absorpt_coefficient_mu 1.076
_exptl_absorpt_correction_T_max 0.850
_exptl_absorpt_correction_T_min 0.785
_exptl_absorpt_correction_type multi-scan
_exptl_absorpt_process_details '(ABSCOR; Higashi, 1995)'
_exptl_crystal_colour red
_exptl_crystal_density_diffrn 1.674
_exptl_crystal_density_method 'not measured'
_exptl_crystal_description prism
_exptl_crystal_F_000 546
_exptl_crystal_size_max 0.20
_exptl_crystal_size_mid 0.18
_exptl_crystal_size_min 0.15
_refine_diff_density_max 0.35
_refine_diff_density_min -0.35
_refine_ls_extinction_method none
_refine_ls_goodness_of_fit_ref 1.062
_refine_ls_hydrogen_treatment constr
_refine_ls_matrix_type full
_refine_ls_number_parameters 280
_refine_ls_number_reflns 3653
_refine_ls_number_restraints 0
_refine_ls_restrained_S_all 1.062
_refine_ls_R_factor_all 0.055
_refine_ls_R_factor_gt 0.041
_refine_ls_shift/su_max 0.001
_refine_ls_shift/su_mean 0.000
_refine_ls_structure_factor_coef Fsqd
_refine_ls_weighting_details 'calc w = 1/[\s^2^(Fo^2^)+(0.0371P)^2^+0.1585P] where P=(Fo^2^+2Fc^2^)/3'
_refine_ls_weighting_scheme calc
_refine_ls_wR_factor_gt 0.086
_refine_ls_wR_factor_ref 0.094
_reflns_number_gt 2911
_reflns_number_total 3653
_reflns_threshold_expression I>2\s(I)
_cod_data_source_file xu2294.cif
_cod_data_source_block I
_cod_database_code 2214916
_cod_database_fobs_code 2214916

loop_
_symmetry_equiv_pos_as_xyz
'x, y, z'
'-x, -y, -z'

loop_
_atom_site_type_symbol
_atom_site_label
_atom_site_fract_x
_atom_site_fract_y
_atom_site_fract_z
_atom_site_U_iso_or_equiv
_atom_site_adp_type
_atom_site_calc_flag
_atom_site_refinement_flags
_atom_site_occupancy
Co Co 0.60678(5) 0.75306(4) 0.67792(3) 0.02432(14) Uani d . 1
O O1 0.8327(3) 0.7076(2) 0.74704(18) 0.0352(6) Uani d . 1
H H1A 0.8672 0.7344 0.8051 0.042 Uiso d R 1
H H1B 0.8511 0.6202 0.7539 0.042 Uiso d R 1
O O11 0.7251(2) 0.84018(19) 0.51418(18) 0.0283(5) Uani d . 1
O O12 0.6872(3) 0.9176(2) 0.32782(19) 0.0430(7) Uani d . 1
O O13 0.4141(3) 1.10459(19) 0.23638(17) 0.0310(5) Uani d . 1
O O14 0.3918(3) 0.9300(2) 0.18751(18) 0.0346(6) Uani d . 1
O O1W 0.9293(3) 0.9688(3) 0.1480(2) 0.0643(8) Uani d . 1
H H1WA 0.8766 0.9545 0.2156 0.096 Uiso d R 1
H H1WB 0.8631 0.9621 0.1036 0.096 Uiso d R 1
O O2W 0.6777(3) 0.9173(3) 0.0296(2) 0.0668(9) Uani d . 1
H H2WA 0.6010 0.9136 0.0851 0.100 Uiso d R 1
H H2WB 0.6404 0.9555 -0.0317 0.100 Uiso d R 1
O O3W 0.1478(3) 0.7661(3) 0.1589(2) 0.0578(8) Uani d . 1
H H3WA 0.0658 0.8144 0.1503 0.087 Uiso d R 1
H H3WB 0.2164 0.7997 0.1845 0.087 Uiso d R 1
O O4W 0.9238(4) 0.7896(3) 0.9211(2) 0.0692(9) Uani d . 1
H H4WA 0.8313 0.8099 0.9535 0.104 Uiso d R 1
H H4WB 0.9765 0.8543 0.8905 0.104 Uiso d R 1
O O5W 0.9981(3) 0.4713(3) 0.7438(2) 0.0580(8) Uani d . 1
H H5WA 1.0817 0.4715 0.7758 0.087 Uiso d R 1
H H5WB 0.9498 0.4013 0.7758 0.087 Uiso d R 1
N N1 0.4475(3) 0.6361(2) 0.8125(2) 0.0277(6) Uani d . 1
N N2 0.3392(4) 0.7576(3) 0.9341(3) 0.0496(9) Uani d . 1
H H2A 0.4010 0.8200 0.8967 0.060 Uiso d R 1
H H2B 0.2718 0.7646 0.9912 0.060 Uiso d R 1
N N3 0.6356(3) 0.5797(2) 0.6344(2) 0.0292(6) Uani d . 1
N N4 0.8368(4) 0.6102(3) 0.4712(3) 0.0466(8) Uani d . 1
H H4A 0.8628 0.6849 0.4660 0.056 Uiso d R 1
H H4B 0.8918 0.5762 0.4206 0.056 Uiso d R 1
N N11 0.4028(3) 0.8234(2) 0.5804(2) 0.0244(6) Uani d . 1
S S1 0.24658(13) 0.52066(9) 0.98787(8) 0.0504(3) Uani d . 1
S S2 0.69105(13) 0.38950(9) 0.55697(9) 0.0494(3) Uani d . 1
C C1 0.4354(4) 0.5161(3) 0.8048(3) 0.0318(8) Uani d . 1
C C2 0.3348(4) 0.4416(3) 0.8901(3) 0.0461(10) Uani d . 1
H H2 0.3153 0.3593 0.8958 0.055 Uiso calc R 1
C C3 0.3536(4) 0.6516(3) 0.9056(3) 0.0343(8) Uani d . 1
C C4 0.5369(4) 0.4850(3) 0.7072(3) 0.0315(8) Uani d . 1
C C5 0.5490(5) 0.3779(3) 0.6782(3) 0.0451(10) Uani d . 1
H H5 0.4892 0.3073 0.7179 0.054 Uiso calc R 1
C C6 0.7259(4) 0.5416(3) 0.5516(3) 0.0347(8) Uani d . 1
C C11 0.4513(4) 0.8779(3) 0.4665(2) 0.0219(7) Uani d . 1
C C12 0.3387(4) 0.9247(3) 0.3874(3) 0.0225(7) Uani d . 1
C C13 0.1700(4) 0.9115(3) 0.4278(3) 0.0287(7) Uani d . 1
H H13 0.0912 0.9400 0.3768 0.034 Uiso calc R 1
C C14 0.1218(4) 0.8561(3) 0.5432(3) 0.0292(8) Uani d . 1
H H14 0.0101 0.8466 0.5715 0.035 Uiso calc R 1
C C15 0.2420(4) 0.8144(3) 0.6168(3) 0.0294(8) Uani d . 1
H H15 0.2086 0.7785 0.6953 0.035 Uiso calc R 1
C C16 0.6369(4) 0.8799(3) 0.4317(3) 0.0251(7) Uani d . 1
C C17 0.3888(4) 0.9916(3) 0.2608(3) 0.0267(7) Uani d . 1

loop_
_atom_site_aniso_label
_atom_site_aniso_U_11
_atom_site_aniso_U_22
_atom_site_aniso_U_33
_atom_site_aniso_U_12
_atom_site_aniso_U_13
_atom_site_aniso_U_23
Co 0.0253(2) 0.0238(3) 0.0231(2) -0.00139(18) -0.00092(17) -0.00574(18)
O1 0.0353(13) 0.0335(14) 0.0382(14) -0.0013(10) -0.0107(10) -0.0090(11)
O11 0.0217(12) 0.0335(13) 0.0282(12) -0.0005(10) -0.0003(9) -0.0071(10)
O12 0.0309(14) 0.0640(18) 0.0259(13) 0.0036(12) 0.0064(10) -0.0032(12)
O13 0.0436(14) 0.0247(13) 0.0244(12) -0.0022(10) -0.0013(10) -0.0070(10)
O14 0.0486(15) 0.0332(14) 0.0252(12) -0.0035(11) -0.0032(10) -0.0132(10)
O1W 0.0445(17) 0.096(2) 0.0495(18) -0.0068(16) 0.0110(13) -0.0213(16)
O2W 0.0565(18) 0.104(3) 0.0370(16) 0.0172(17) -0.0063(13) -0.0152(16)
O3W 0.0556(18) 0.068(2) 0.0555(18) 0.0012(15) -0.0085(14) -0.0250(15)
O4W 0.064(2) 0.079(2) 0.078(2) 0.0005(17) -0.0182(16) -0.0410(18)
O5W 0.0528(18) 0.070(2) 0.0552(18) 0.0086(15) -0.0105(14) -0.0224(15)
N1 0.0281(15) 0.0266(15) 0.0251(15) 0.0004(12) -0.0002(12) -0.0030(12)
N2 0.057(2) 0.045(2) 0.0430(19) -0.0086(16) 0.0228(16) -0.0177(16)
N3 0.0276(15) 0.0267(15) 0.0347(16) 0.0009(12) -0.0036(12) -0.0107(13)
N4 0.050(2) 0.0421(19) 0.048(2) -0.0006(15) 0.0140(16) -0.0209(16)
N11 0.0244(14) 0.0229(14) 0.0249(14) -0.0020(11) 0.0007(11) -0.0057(11)
S1 0.0504(6) 0.0504(6) 0.0390(6) -0.0131(5) 0.0117(5) 0.0015(5)
S2 0.0630(7) 0.0339(6) 0.0588(7) 0.0044(5) -0.0069(5) -0.0261(5)
C1 0.0314(19) 0.0279(19) 0.0337(19) -0.0034(15) -0.0088(15) -0.0013(15)
C2 0.049(2) 0.033(2) 0.051(2) -0.0106(18) -0.0011(19) -0.0032(18)
C3 0.0319(19) 0.037(2) 0.0279(19) 0.0003(16) 0.0003(15) -0.0006(16)
C4 0.036(2) 0.0237(18) 0.036(2) 0.0004(15) -0.0118(15) -0.0067(15)
C5 0.056(3) 0.028(2) 0.053(2) -0.0035(18) -0.0084(19) -0.0115(18)
C6 0.038(2) 0.030(2) 0.042(2) 0.0078(16) -0.0081(16) -0.0182(16)
C11 0.0256(17) 0.0191(16) 0.0233(17) -0.0011(13) -0.0037(13) -0.0090(13)
C12 0.0271(17) 0.0187(16) 0.0241(17) 0.0005(13) -0.0022(13) -0.0103(13)
C13 0.0276(18) 0.0292(19) 0.0326(19) 0.0040(14) -0.0079(14) -0.0124(15)
C14 0.0216(17) 0.0306(19) 0.0352(19) -0.0021(14) 0.0032(14) -0.0111(15)
C15 0.0287(18) 0.0311(19) 0.0267(18) -0.0028(14) 0.0026(14) -0.0073(14)
C16 0.0267(17) 0.0217(17) 0.0282(19) -0.0007(13) 0.0004(14) -0.0101(14)
C17 0.0240(17) 0.030(2) 0.0266(18) 0.0013(14) -0.0055(13) -0.0071(15)

loop_
_atom_type_symbol
_atom_type_description
_atom_type_scat_dispersion_real
_atom_type_scat_dispersion_imag
_atom_type_scat_source
C C 0.0033 0.0000 'International Tables Vol C Tables 4.2.6.8 and 6.1.1.4'
H H 0.0000 0.0000 'International Tables Vol C Tables 4.2.6.8 and 6.1.1.4'
N N 0.0061 0.0000 'International Tables Vol C Tables 4.2.6.8 and 6.1.1.4'
O O 0.0106 0.0000 'International Tables Vol C Tables 4.2.6.8 and 6.1.1.4'
S S 0.1246 0.0000 'International Tables Vol C Tables 4.2.6.8 and 6.1.1.4'
Co Co 0.3494 0.0000 'International Tables Vol C Tables 4.2.6.8 and 6.1.1.4'

loop_
_geom_angle_atom_site_label_1
_geom_angle_atom_site_label_2
_geom_angle_atom_site_label_3
_geom_angle_site_symmetry_1
_geom_angle_site_symmetry_3
_geom_angle
O11 Co O1 . . 92.19(8)
O11 Co O13 . 2_676 102.79(8)
O1 Co O13 . 2_676 86.43(9)
O11 Co N1 . . 161.66(10)
O1 Co N1 . . 99.38(9)
O13 Co N1 2_676 . 92.16(9)
O11 Co N3 . . 89.33(9)
O1 Co N3 . . 85.08(9)
O13 Co N3 2_676 . 165.46(9)
N1 Co N3 . . 77.62(10)
O11 Co N11 . . 77.37(8)
O1 Co N11 . . 169.15(9)
O13 Co N11 2_676 . 92.97(9)
N1 Co N11 . . 91.47(9)
N3 Co N11 . . 97.56(10)
Co O1 H1A . . 125.8
Co O1 H1B . . 106.3
H1A O1 H1B . . 114.7
C16 O11 Co . . 118.08(19)
C17 O13 Co . 2_676 138.2(2)
H1WA O1W H1WB . . 107.0
H2WA O2W H2WB . . 107.4
H3WA O3W H3WB . . 106.3
H4WA O4W H4WB . . 107.1
H5WA O5W H5WB . . 107.3
C3 N1 C1 . . 110.5(3)
C3 N1 Co . . 133.9(2)
C1 N1 Co . . 115.6(2)
C3 N2 H2A . . 121.2
C3 N2 H2B . . 120.2
H2A N2 H2B . . 118.5
C6 N3 C4 . . 110.9(3)
C6 N3 Co . . 134.3(2)
C4 N3 Co . . 114.8(2)
C6 N4 H4A . . 125.9
C6 N4 H4B . . 118.0
H4A N4 H4B . . 116.0
C15 N11 C11 . . 118.4(3)
C15 N11 Co . . 128.4(2)
C11 N11 Co . . 113.05(19)
C2 S1 C3 . . 89.32(17)
C5 S2 C6 . . 89.78(17)
C2 C1 N1 . . 115.8(3)
C2 C1 C4 . . 127.8(3)
N1 C1 C4 . . 116.3(3)
C1 C2 S1 . . 110.3(3)
C1 C2 H2 . . 124.9
S1 C2 H2 . . 124.9
N1 C3 N2 . . 123.7(3)
N1 C3 S1 . . 114.1(3)
N2 C3 S1 . . 122.2(3)
C5 C4 N3 . . 115.4(3)
C5 C4 C1 . . 129.1(3)
N3 C4 C1 . . 115.5(3)
C4 C5 S2 . . 110.4(3)
C4 C5 H5 . . 124.8
S2 C5 H5 . . 124.8
N3 C6 N4 . . 124.8(3)
N3 C6 S2 . . 113.6(3)
N4 C6 S2 . . 121.6(3)
N11 C11 C12 . . 122.3(3)
N11 C11 C16 . . 114.9(3)
C12 C11 C16 . . 122.8(3)
C11 C12 C13 . . 118.0(3)
C11 C12 C17 . . 123.6(3)
C13 C12 C17 . . 118.5(3)
C14 C13 C12 . . 119.5(3)
C14 C13 H13 . . 120.3
C12 C13 H13 . . 120.3
C13 C14 C15 . . 118.9(3)
C13 C14 H14 . . 120.6
C15 C14 H14 . . 120.6
N11 C15 C14 . . 122.9(3)
N11 C15 H15 . . 118.5
C14 C15 H15 . . 118.5
O12 C16 O11 . . 126.4(3)
O12 C16 C11 . . 117.7(3)
O11 C16 C11 . . 115.9(3)
O13 C17 O14 . . 124.9(3)
O13 C17 C12 . . 117.7(3)
O14 C17 C12 . . 117.2(3)

loop_
_geom_bond_atom_site_label_1
_geom_bond_atom_site_label_2
_geom_bond_site_symmetry_2
_geom_bond_distance
_geom_bond_publ_flag
Co O1 . 2.100(2) y
Co O11 . 2.077(2) y
Co O13 2_676 2.119(2) y
Co N1 . 2.119(2) y
Co N3 . 2.151(3) y
Co N11 . 2.152(3) y
O1 H1A . 0.9091 ?
O1 H1B . 0.9730 ?
O11 C16 . 1.268(4) ?
O12 C16 . 1.226(4) ?
O13 C17 . 1.246(4) ?
O13 Co 2_676 2.119(2) ?
O14 C17 . 1.258(4) ?
O1W H1WA . 0.8476 ?
O1W H1WB . 0.8222 ?
O2W H2WA . 0.8481 ?
O2W H2WB . 0.8324 ?
O3W H3WA . 0.8428 ?
O3W H3WB . 0.8205 ?
O4W H4WA . 0.8557 ?
O4W H4WB . 0.8309 ?
O5W H5WA . 0.8221 ?
O5W H5WB . 0.8637 ?
N1 C3 . 1.322(4) ?
N1 C1 . 1.388(4) ?
N2 C3 . 1.326(4) ?
N2 H2A . 0.8659 ?
N2 H2B . 0.8421 ?
N3 C6 . 1.319(4) ?
N3 C4 . 1.392(4) ?
N4 C6 . 1.334(4) ?
N4 H4A . 0.8603 ?
N4 H4B . 0.8727 ?
N11 C15 . 1.326(4) ?
N11 C11 . 1.354(4) ?
S1 C2 . 1.730(4) ?
S1 C3 . 1.735(3) ?
S2 C5 . 1.721(4) ?
S2 C6 . 1.731(3) ?
C1 C2 . 1.344(4) ?
C1 C4 . 1.462(4) ?
C2 H2 . 0.9300 ?
C4 C5 . 1.342(5) ?
C5 H5 . 0.9300 ?
C11 C12 . 1.388(4) ?
C11 C16 . 1.517(4) ?
C12 C13 . 1.398(4) ?
C12 C17 . 1.515(4) ?
C13 C14 . 1.371(4) ?
C13 H13 . 0.9300 ?
C14 C15 . 1.383(4) ?
C14 H14 . 0.9300 ?
C15 H15 . 0.9300 ?

loop_
_geom_hbond_atom_site_label_D
_geom_hbond_atom_site_label_H
_geom_hbond_atom_site_label_A
_geom_hbond_site_symmetry_A
_geom_hbond_distance_DH
_geom_hbond_distance_HA
_geom_hbond_distance_DA
_geom_hbond_angle_DHA
_geom_hbond_publ_flag
O1 H1A O4W . 0.91 1.79 2.694(4) 177 y
O1 H1B O5W . 0.97 2.04 2.943(4) 153 y
N2 H2A O13 2_676 0.87 2.08 2.853(4) 149 y
N2 H2B O3W 1_556 0.84 2.14 2.968(4) 167 y
N4 H4A O11 . 0.86 2.21 2.869(4) 133 y
N4 H4B O5W 2_766 0.87 2.25 3.105(4) 165 y
O1W H1WA O12 . 0.85 1.90 2.690(3) 156 y
O1W H1WB O2W . 0.82 1.99 2.796(4) 166 y
O2W H2WA O14 . 0.85 2.01 2.839(3) 167 y
O2W H2WB O14 2_675 0.83 2.01 2.817(3) 165 y
O3W H3WA O1W 1_455 0.84 2.02 2.823(4) 158 y
O3W H3WB O14 . 0.82 2.10 2.878(4) 159 y
O4W H4WA O2W 1_556 0.86 2.01 2.814(4) 155 y
O4W H4WB O1W 2_776 0.83 2.08 2.884(5) 164 y
O5W H5WB O3W 2_666 0.86 1.99 2.854(4) 175 y
